data_7040012
loop_
_publ_author_name
'Moussa, Jamal'
'Haddouche, Kamel'
'Chamoreau, Lise-Marie'
'Amouri, Hani'
'Gareth Williams, J. A.'

_publ_section_title
;
 New N^C^N-coordinated Pd(ii) and Pt(ii) complexes of a tridentate
 N-heterocyclic carbene ligand featuring a 6-membered central ring:
 synthesis, structures and luminescence.
;
_journal_issue 32
_journal_name_full 'Dalton transactions (Cambridge, England : 2003)'
_journal_page_first 12644
_journal_page_last 12648
_journal_paper_doi 10.1039/c6dt02415g
_journal_volume 45
_journal_year 2016
_chemical_formula_moiety 'C14 H14 Cl N4 Pt, F6 P, C2 H3 N'
_chemical_formula_sum 'C16 H17 Cl F6 N5 P Pt'
_chemical_formula_weight 654.85
_chemical_name_systematic
;
 ?
;
_space_group_crystal_system orthorhombic
_space_group_IT_number 62
_space_group_name_Hall '-P 2ac 2n'
_space_group_name_H-M_alt 'P n m a'
_symmetry_space_group_name_Hall '-P 2ac 2n'
_symmetry_space_group_name_H-M 'P n m a'
_atom_sites_solution_hydrogens geom
_atom_sites_solution_primary iterative
_atom_sites_solution_secondary difmap
_audit_creation_method SHELXL-2013
_audit_update_record
;
2016-05-13 deposited with the CCDC.
2016-07-20 downloaded from the CCDC.
;
_cell_angle_alpha 90
_cell_angle_beta 90
_cell_angle_gamma 90
_cell_formula_units_Z 4
_cell_length_a 26.8248(13)
_cell_length_b 6.6453(3)
_cell_length_c 11.0181(5)
_cell_measurement_reflns_used 4604
_cell_measurement_temperature 200(2)
_cell_measurement_theta_max 29.99
_cell_measurement_theta_min 3.04
_cell_volume 1964.07(16)
_computing_cell_refinement 'bruker SAINT'
_computing_data_collection 'Bruker APEX2'
_computing_data_reduction 'bruker SAINT'
_computing_molecular_graphics 'DIAMOND (Brandenburg, 2006)'
_computing_publication_material 'WinGX publication routines (Farrugia, 2012)'
_computing_structure_refinement 'SHELXL-2013 (Sheldrick, 2013)'
_computing_structure_solution 'SUPERFLIP (Palatinus & Chapuis,2007)'
_diffrn_ambient_temperature 200(2)
_diffrn_measured_fraction_theta_full 0.995
_diffrn_measured_fraction_theta_max 0.994
_diffrn_measurement_device_type 'Bruker APEX-II CCD'
_diffrn_measurement_method '\f and \w scans'
_diffrn_radiation_type MoK\a
_diffrn_radiation_wavelength 0.71073
_diffrn_reflns_av_R_equivalents 0.0376
_diffrn_reflns_av_unetI/netI 0.0319
_diffrn_reflns_Laue_measured_fraction_full 0.995
_diffrn_reflns_Laue_measured_fraction_max 0.994
_diffrn_reflns_limit_h_max 36
_diffrn_reflns_limit_h_min -37
_diffrn_reflns_limit_k_max 7
_diffrn_reflns_limit_k_min -9
_diffrn_reflns_limit_l_max 13
_diffrn_reflns_limit_l_min -15
_diffrn_reflns_number 15613
_diffrn_reflns_point_group_measured_fraction_full 0.995
_diffrn_reflns_point_group_measured_fraction_max 0.994
_diffrn_reflns_theta_full 25.242
_diffrn_reflns_theta_max 30.111
_diffrn_reflns_theta_min 2.392
_diffrn_source 'fine-focus sealed tube'
_exptl_absorpt_coefficient_mu 7.431
_exptl_absorpt_correction_T_max 0.746
_exptl_absorpt_correction_T_min 0.57
_exptl_absorpt_correction_type multi-scan
_exptl_absorpt_process_details
;
SADABS, Bruker AXS Inc., Madison, 
Wisconsin, USA. 
;
_exptl_crystal_colour orange
_exptl_crystal_density_diffrn 2.215
_exptl_crystal_density_method 'not measured'
_exptl_crystal_description block
_exptl_crystal_F_000 1248
_exptl_crystal_size_max 0.15
_exptl_crystal_size_mid 0.12
_exptl_crystal_size_min 0.07
_refine_diff_density_max 2.916
_refine_diff_density_min -1.881
_refine_diff_density_rms 0.165
_refine_ls_extinction_method none
_refine_ls_goodness_of_fit_ref 1.005
_refine_ls_hydrogen_treatment constr
_refine_ls_matrix_type full
_refine_ls_number_parameters 179
_refine_ls_number_reflns 3108
_refine_ls_number_restraints 0
_refine_ls_restrained_S_all 1.005
_refine_ls_R_factor_all 0.0575
_refine_ls_R_factor_gt 0.0454
_refine_ls_shift/su_max 0.002
_refine_ls_shift/su_mean 0.000
_refine_ls_structure_factor_coef Fsqd
_refine_ls_weighting_details 'w=1/[\s^2^(Fo^2^)+(0.0096P)^2^+40.0000P] where P=(Fo^2^+2Fc^2^)/3'
_refine_ls_weighting_scheme calc
_refine_ls_wR_factor_gt 0.0910
_refine_ls_wR_factor_ref 0.0951
_reflns_Friedel_coverage 0.000
_reflns_number_gt 2627
_reflns_number_total 3108
_reflns_threshold_expression 'I > 2\s(I)'
_cod_data_source_file c6dt02415g2.cif
_cod_data_source_block shelx
_cod_depositor_comments 'Adding full bibliography for 7040011--7040012.cif.'
_cod_database_code 7040012
_shelx_space_group_comment
;
The symmetry employed for this shelxl refinement is uniquely defined
by the following loop, which should always be used as a source of
symmetry information in preference to the above space-group names.
They are only intended as comments.
;
_shelxl_version_number 2013-4

loop_
_space_group_symop_operation_xyz
'x, y, z'
'-x+1/2, -y, z+1/2'
'-x, y+1/2, -z'
'x+1/2, -y+1/2, -z+1/2'
'-x, -y, -z'
'x-1/2, y, -z-1/2'
'x, -y-1/2, z'
'-x-1/2, y-1/2, z-1/2'

loop_
_atom_site_label
_atom_site_type_symbol
_atom_site_fract_x
_atom_site_fract_y
_atom_site_fract_z
_atom_site_U_iso_or_equiv
_atom_site_adp_type
_atom_site_occupancy
_atom_site_site_symmetry_order
_atom_site_calc_flag
_atom_site_refinement_flags_posn
_atom_site_refinement_flags_adp
_atom_site_refinement_flags_occupancy
_atom_site_disorder_assembly
_atom_site_disorder_group
Pt1 Pt 0.99081(2) 0.2500 0.99388(3) 0.01814(9) Uani 1 2 d S T P . .
Cl1 Cl 0.98234(10) 0.2500 1.20805(19) 0.0270(5) Uani 1 2 d S T P . .
N1 N 0.9181(3) 0.2500 0.9477(6) 0.0191(14) Uani 1 2 d S T P B .
N2 N 0.9546(3) 0.2500 0.7573(7) 0.0212(15) Uani 1 2 d S T P B .
N3 N 1.0423(3) 0.2500 0.7761(7) 0.0187(14) Uani 1 2 d S T P B .
N4 N 1.0659(3) 0.2500 0.9773(7) 0.0215(15) Uani 1 2 d S T P B .
C1 C 0.9979(3) 0.2500 0.8233(8) 0.0194(17) Uani 1 2 d S T P . .
C2 C 1.0496(4) 0.2500 0.6425(8) 0.031(2) Uani 1 2 d S T P . .
H2A H 1.0783 0.1629 0.6216 0.037 Uiso 0.5 1 calc R U P A 1
H2B H 1.0573 0.3883 0.6148 0.037 Uiso 0.5 1 calc R U P A 1
C3 C 1.0041(5) 0.176(2) 0.5790(11) 0.033(3) Uani 0.5 1 d . . P B 1
H3A H 1.0071 0.2112 0.4920 0.039 Uiso 0.5 1 calc R U P B 1
H3B H 1.0038 0.0269 0.5843 0.039 Uiso 0.5 1 calc R U P B 1
C4 C 0.9553(4) 0.2500 0.6227(8) 0.031(2) Uani 1 2 d S T P . .
H4A H 0.9283 0.1625 0.5915 0.037 Uiso 0.5 1 calc R U P B 1
H4B H 0.9496 0.3882 0.5922 0.037 Uiso 0.5 1 calc R U P B 1
C5 C 0.9106(3) 0.2500 0.8249(8) 0.0225(18) Uani 1 2 d S T P . .
C6 C 0.8632(4) 0.2500 0.7753(10) 0.036(2) Uani 1 2 d S T P B .
H6 H 0.8587 0.2500 0.6898 0.044 Uiso 1 2 calc R U P . .
C7 C 0.8226(4) 0.2500 0.8526(10) 0.035(2) Uani 1 2 d S T P . .
H7 H 0.7897 0.2500 0.8207 0.042 Uiso 1 2 calc R U P B .
C8 C 0.8303(4) 0.2500 0.9757(10) 0.037(2) Uani 1 2 d S T P B .
H8 H 0.8026 0.2500 1.0293 0.045 Uiso 1 2 calc R U P . .
C9 C 0.8780(4) 0.2500 1.0218(9) 0.030(2) Uani 1 2 d S T P . .
H9 H 0.8828 0.2500 1.1072 0.036 Uiso 1 2 calc R U P B .
C10 C 1.0809(3) 0.2500 0.8604(8) 0.0199(17) Uani 1 2 d S T P . .
C11 C 1.1308(4) 0.2500 0.8285(10) 0.033(2) Uani 1 2 d S T P B .
H11 H 1.1408 0.2500 0.7457 0.040 Uiso 1 2 calc R U P . .
C12 C 1.1657(4) 0.2500 0.9207(11) 0.042(3) Uani 1 2 d S T P . .
H12 H 1.2003 0.2500 0.9020 0.051 Uiso 1 2 calc R U P B .
C13 C 1.1501(4) 0.2500 1.0403(10) 0.033(2) Uani 1 2 d S T P B .
H13 H 1.1739 0.2500 1.1042 0.040 Uiso 1 2 calc R U P . .
C14 C 1.0995(4) 0.2500 1.0660(8) 0.0239(19) Uani 1 2 d S T P . .
H14 H 1.0887 0.2500 1.1481 0.029 Uiso 1 2 calc R U P B .
P1 P 0.69197(11) 0.7500 0.8940(3) 0.0375(7) Uani 1 2 d S T P . .
F1 F 0.6803(4) 0.7500 0.7556(8) 0.102(4) Uani 1 2 d S T P . .
F2 F 0.6520(2) 0.9186(12) 0.9179(7) 0.083(2) Uani 1 1 d . . . . .
F3 F 0.7333(2) 0.9167(11) 0.8735(6) 0.0745(19) Uani 1 1 d . . . . .
F4 F 0.7052(3) 0.7500 1.0345(7) 0.075(3) Uani 1 2 d S T P . .
N5 N 0.6038(5) 0.2500 0.1248(10) 0.072(4) Uani 1 2 d S T P . .
C15 C 0.6458(5) 0.2500 0.1191(10) 0.050(3) Uani 1 2 d S T P . .
C16 C 0.6993(5) 0.2500 0.1112(14) 0.059(4) Uani 1 2 d S T P . .
H16A H 0.7131 0.1650 0.1757 0.088 Uiso 0.5 1 calc R U P C -1
H16B H 0.7118 0.3878 0.1207 0.088 Uiso 0.5 1 calc R U P C -1
H16C H 0.7096 0.1973 0.0320 0.088 Uiso 0.5 1 calc R U P C -1

loop_
_atom_site_aniso_label
_atom_site_aniso_U_11
_atom_site_aniso_U_22
_atom_site_aniso_U_33
_atom_site_aniso_U_23
_atom_site_aniso_U_13
_atom_site_aniso_U_12
Pt1 0.02256(16) 0.01592(14) 0.01594(14) 0.000 0.00098(13) 0.000
Cl1 0.0393(14) 0.0208(10) 0.0210(9) 0.000 0.0017(8) 0.000
N1 0.024(4) 0.013(3) 0.021(3) 0.000 0.003(3) 0.000
N2 0.016(4) 0.026(4) 0.021(3) 0.000 0.000(3) 0.000
N3 0.030(4) 0.003(3) 0.023(3) 0.000 0.000(3) 0.000
N4 0.024(4) 0.018(3) 0.022(4) 0.000 -0.003(3) 0.000
C1 0.012(4) 0.022(4) 0.025(4) 0.000 -0.004(3) 0.000
C2 0.035(6) 0.036(6) 0.022(4) 0.000 0.009(4) 0.000
C3 0.049(9) 0.028(6) 0.020(5) -0.001(5) 0.001(5) 0.004(6)
C4 0.031(5) 0.046(6) 0.015(4) 0.000 -0.003(3) 0.000
C5 0.022(5) 0.019(4) 0.026(4) 0.000 0.003(3) 0.000
C6 0.039(6) 0.041(6) 0.029(5) 0.000 -0.010(4) 0.000
C7 0.025(5) 0.037(6) 0.043(6) 0.000 -0.007(4) 0.000
C8 0.028(5) 0.042(6) 0.042(6) 0.000 0.007(4) 0.000
C9 0.036(5) 0.029(5) 0.026(5) 0.000 0.007(4) 0.000
C10 0.025(5) 0.008(4) 0.026(4) 0.000 0.000(3) 0.000
C11 0.031(6) 0.036(6) 0.033(5) 0.000 0.004(4) 0.000
C12 0.019(5) 0.058(8) 0.049(7) 0.000 0.000(5) 0.000
C13 0.032(6) 0.031(5) 0.038(5) 0.000 -0.009(4) 0.000
C14 0.034(5) 0.011(4) 0.026(4) 0.000 -0.003(4) 0.000
P1 0.0271(14) 0.056(2) 0.0291(13) 0.000 0.0001(10) 0.000
F1 0.101(8) 0.169(12) 0.036(4) 0.000 -0.023(5) 0.000
F2 0.053(4) 0.087(5) 0.109(5) -0.003(5) 0.005(4) 0.027(4)
F3 0.062(4) 0.074(5) 0.088(4) 0.010(4) 0.017(3) -0.018(3)
F4 0.081(6) 0.113(8) 0.030(4) 0.000 0.002(4) 0.000
N5 0.049(7) 0.137(14) 0.031(5) 0.000 0.006(5) 0.000
C15 0.045(8) 0.080(11) 0.026(5) 0.000 0.003(5) 0.000
C16 0.032(7) 0.081(11) 0.063(9) 0.000 -0.009(6) 0.000

loop_
_atom_type_symbol
_atom_type_description
_atom_type_scat_dispersion_real
_atom_type_scat_dispersion_imag
_atom_type_scat_source
C C 0.0033 0.0016 'International Tables Vol C Tables 4.2.6.8 and 6.1.1.4'
H H 0.0000 0.0000 'International Tables Vol C Tables 4.2.6.8 and 6.1.1.4'
Cl Cl 0.1484 0.1585 'International Tables Vol C Tables 4.2.6.8 and 6.1.1.4'
F F 0.0171 0.0103 'International Tables Vol C Tables 4.2.6.8 and 6.1.1.4'
N N 0.0061 0.0033 'International Tables Vol C Tables 4.2.6.8 and 6.1.1.4'
P P 0.1023 0.0942 'International Tables Vol C Tables 4.2.6.8 and 6.1.1.4'
Pt Pt -1.7033 8.3905 'International Tables Vol C Tables 4.2.6.8 and 6.1.1.4'

loop_
_geom_angle_atom_site_label_1
_geom_angle_atom_site_label_2
_geom_angle_atom_site_label_3
_geom_angle
_geom_angle_site_symmetry_1
_geom_angle_site_symmetry_3
C1 Pt1 N1 81.1(3) . .
C1 Pt1 N4 79.0(3) . .
N1 Pt1 N4 160.2(3) . .
C1 Pt1 Cl1 179.7(3) . .
N1 Pt1 Cl1 99.1(2) . .
N4 Pt1 Cl1 100.7(2) . .
C9 N1 C5 118.7(8) . .
C9 N1 Pt1 128.2(6) . .
C5 N1 Pt1 113.1(6) . .
C1 N2 C5 115.7(7) . .
C1 N2 C4 121.3(8) . .
C5 N2 C4 123.0(8) . .
C1 N3 C10 114.5(7) . .
C1 N3 C2 121.1(8) . .
C10 N3 C2 124.4(8) . .
C14 N4 C10 120.0(8) . .
C14 N4 Pt1 127.5(6) . .
C10 N4 Pt1 112.5(6) . .
N3 C1 N2 124.4(8) . .
N3 C1 Pt1 119.3(6) . .
N2 C1 Pt1 116.3(6) . .
N3 C2 C3 111.0(8) . .
N3 C2 H2A 109.4 . .
C3 C2 H2A 109.4 . .
N3 C2 H2B 109.4 . .
C3 C2 H2B 109.4 . .
H2A C2 H2B 108.0 . .
C4 C3 C2 117.4(10) . .
C4 C3 H3A 108.0 . .
C2 C3 H3A 108.0 . .
C4 C3 H3B 108.0 . .
C2 C3 H3B 108.0 . .
H3A C3 H3B 107.2 . .
C3 C4 N2 109.7(8) . .
C3 C4 H4A 109.7 . .
N2 C4 H4A 109.7 . .
C3 C4 H4B 109.7 . .
N2 C4 H4B 109.7 . .
H4A C4 H4B 108.2 . .
N1 C5 C6 121.7(9) . .
N1 C5 N2 113.8(8) . .
C6 C5 N2 124.5(9) . .
C5 C6 C7 118.7(10) . .
C5 C6 H6 120.6 . .
C7 C6 H6 120.6 . .
C8 C7 C6 119.4(10) . .
C8 C7 H7 120.3 . .
C6 C7 H7 120.3 . .
C7 C8 C9 120.3(10) . .
C7 C8 H8 119.9 . .
C9 C8 H8 119.9 . .
N1 C9 C8 121.2(9) . .
N1 C9 H9 119.4 . .
C8 C9 H9 119.4 . .
N4 C10 C11 122.0(9) . .
N4 C10 N3 114.6(8) . .
C11 C10 N3 123.3(9) . .
C12 C11 C10 117.9(10) . .
C12 C11 H11 121.0 . .
C10 C11 H11 121.0 . .
C11 C12 C13 119.7(10) . .
C11 C12 H12 120.1 . .
C13 C12 H12 120.1 . .
C14 C13 C12 119.4(10) . .
C14 C13 H13 120.3 . .
C12 C13 H13 120.3 . .
N4 C14 C13 120.9(9) . .
N4 C14 H14 119.6 . .
C13 C14 H14 119.6 . .
F1 P1 F2 91.5(4) . .
F1 P1 F2 91.5(4) . 7_575
F2 P1 F2 90.8(6) . 7_575
F1 P1 F3 90.1(4) . 7_575
F2 P1 F3 178.1(4) . 7_575
F2 P1 F3 90.2(4) 7_575 7_575
F1 P1 F3 90.1(4) . .
F2 P1 F3 90.2(4) . .
F2 P1 F3 178.1(4) 7_575 .
F3 P1 F3 88.8(5) 7_575 .
F1 P1 F4 178.8(6) . .
F2 P1 F4 89.4(4) . .
F2 P1 F4 89.4(4) 7_575 .
F3 P1 F4 89.0(4) 7_575 .
F3 P1 F4 89.0(4) . .
N5 C15 C16 179.7(13) . .
C15 C16 H16A 109.5 . .
C15 C16 H16B 109.5 . .
H16A C16 H16B 109.5 . .
C15 C16 H16C 109.5 . .
H16A C16 H16C 109.5 . .
H16B C16 H16C 109.5 . .

loop_
_geom_bond_atom_site_label_1
_geom_bond_atom_site_label_2
_geom_bond_distance
_geom_bond_site_symmetry_2
Pt1 C1 1.889(9) .
Pt1 N1 2.015(8) .
Pt1 N4 2.023(8) .
Pt1 Cl1 2.371(2) .
N1 C9 1.351(12) .
N1 C5 1.367(11) .
N2 C1 1.369(11) .
N2 C5 1.395(11) .
N2 C4 1.483(11) .
N3 C1 1.300(11) .
N3 C10 1.390(11) .
N3 C2 1.485(11) .
N4 C14 1.329(11) .
N4 C10 1.348(11) .
C2 C3 1.492(17) .
C2 H2A 0.9900 .
C2 H2B 0.9900 .
C3 C4 1.479(17) .
C3 H3A 0.9900 .
C3 H3B 0.9900 .
C4 H4A 0.9900 .
C4 H4B 0.9900 .
C5 C6 1.385(14) .
C6 C7 1.382(16) .
C6 H6 0.9500 .
C7 C8 1.372(15) .
C7 H7 0.9500 .
C8 C9 1.376(15) .
C8 H8 0.9500 .
C9 H9 0.9500 .
C10 C11 1.385(14) .
C11 C12 1.382(15) .
C11 H11 0.9500 .
C12 C13 1.382(16) .
C12 H12 0.9500 .
C13 C14 1.387(15) .
C13 H13 0.9500 .
C14 H14 0.9500 .
P1 F1 1.557(9) .
P1 F2 1.574(6) .
P1 F2 1.574(7) 7_575
P1 F3 1.583(6) 7_575
P1 F3 1.583(6) .
P1 F4 1.588(8) .
N5 C15 1.128(17) .
C15 C16 1.439(19) .
C16 H16A 0.9800 .
C16 H16B 0.9800 .
C16 H16C 0.9800 .

loop_
_geom_torsion_atom_site_label_1
_geom_torsion_atom_site_label_2
_geom_torsion_atom_site_label_3
_geom_torsion_atom_site_label_4
_geom_torsion
C10 N3 C1 N2 180.000(2)
C2 N3 C1 N2 0.000(2)
C10 N3 C1 Pt1 0.000(1)
C2 N3 C1 Pt1 180.000(1)
C5 N2 C1 N3 180.000(2)
C4 N2 C1 N3 0.000(2)
C5 N2 C1 Pt1 0.000(1)
C4 N2 C1 Pt1 180.000(1)
N1 Pt1 C1 N3 180.000(1)
N4 Pt1 C1 N3 0.000(1)
N1 Pt1 C1 N2 0.000(1)
N4 Pt1 C1 N2 180.000(1)
C1 N3 C2 C3 -20.8(6)
C10 N3 C2 C3 159.2(6)
N3 C2 C3 C4 43.2(11)
C2 C3 C4 N2 -42.7(11)
C1 N2 C4 C3 20.8(6)
C5 N2 C4 C3 -159.2(6)
C9 N1 C5 C6 0.000(2)
Pt1 N1 C5 C6 180.000(2)
C9 N1 C5 N2 180.000(2)
Pt1 N1 C5 N2 0.000(2)
C1 N2 C5 N1 0.000(2)
C4 N2 C5 N1 180.000(1)
C1 N2 C5 C6 180.000(2)
C4 N2 C5 C6 0.000(2)
N1 C5 C6 C7 0.000(3)
N2 C5 C6 C7 180.000(2)
C5 C6 C7 C8 0.000(3)
C6 C7 C8 C9 0.000(3)
C5 N1 C9 C8 0.000(3)
Pt1 N1 C9 C8 180.000(2)
C7 C8 C9 N1 0.000(3)
C14 N4 C10 C11 0.000(3)
Pt1 N4 C10 C11 180.000(2)
C14 N4 C10 N3 180.000(2)
Pt1 N4 C10 N3 0.000(2)
C1 N3 C10 N4 0.000(2)
C2 N3 C10 N4 180.000(2)
C1 N3 C10 C11 180.000(2)
C2 N3 C10 C11 0.000(2)
N4 C10 C11 C12 0.000(3)
N3 C10 C11 C12 180.000(2)
C10 C11 C12 C13 0.000(3)
C11 C12 C13 C14 0.000(3)
C10 N4 C14 C13 0.000(3)
Pt1 N4 C14 C13 180.000(2)
C12 C13 C14 N4 0.000(3)
